data_2004519
loop_
_publ_author_name
'Lee, I.'
'Geib, S. J.'
'Cooper, N. J.'

_publ_contact_author
;
      Dr.  Steven J. Geib
      Department of Chemistry
      University of Pittsburgh
      Pittsburgh, PA 15260
      USA
;
_publ_section_title
;
 [PPN]~2~[Cr~2~(CO)~10~], a Salt of the Dimeric Cr^1{-^} Carbonyl
 Complex Without a Coordinating Counterion
;
_journal_issue 2
_journal_name_full 'Acta Crystallographica Section C'
_journal_page_first 292
_journal_page_last 294
_journal_paper_doi 10.1107/S0108270195001454
_journal_volume 52
_journal_year 1996
_chemical_formula_moiety '[(C18 H15 P)2 N1]2 [Cr2 (CO)10]'
_chemical_formula_sum 'C82 H60 Cr2 N2 O10 P4'
_chemical_formula_weight 1461.3
_chemical_name_systematic
;
 ?
;
_space_group_IT_number 2
_symmetry_cell_setting triclinic
_symmetry_space_group_name_Hall '-P 1'
_symmetry_space_group_name_H-M 'P -1'
_audit_creation_method SHELXTL
_cell_angle_alpha 94.61(2)
_cell_angle_beta 90.07(2)
_cell_angle_gamma 114.53(2)
_cell_formula_units_Z 2
_cell_length_a 12.847(2)
_cell_length_b 15.196(3)
_cell_length_c 20.570(4)
_cell_measurement_reflns_used 25
_cell_measurement_temperature 293(2)
_cell_measurement_theta_max 13
_cell_measurement_theta_min 10
_cell_volume 3638.8(13)
_computing_data_collection 'Siemens P3/PC (Siemens, 1989)'
_computing_structure_refinement 'SHELXL93 (Sheldrick, 1993)'
_computing_structure_solution 'SHELXTL, version 4.2 (Sheldrick, 1990)'
_diffrn_ambient_temperature 293(2)
_diffrn_measurement_device 'Siemens P3'
_diffrn_measurement_method Wyckoff
_diffrn_radiation_monochromator graphite
_diffrn_radiation_source 'fine-focus sealed tube'
_diffrn_radiation_type 'Mo K\a'
_diffrn_radiation_wavelength 0.71073
_diffrn_reflns_av_R_equivalents 0.0736
_diffrn_reflns_av_sigmaI/netI 0.1035
_diffrn_reflns_limit_h_max 13
_diffrn_reflns_limit_h_min 0
_diffrn_reflns_limit_k_max 16
_diffrn_reflns_limit_k_min -16
_diffrn_reflns_limit_l_max 22
_diffrn_reflns_limit_l_min -22
_diffrn_reflns_number 9993
_diffrn_reflns_theta_max 22.55
_diffrn_reflns_theta_min 2.04
_diffrn_standards_decay_% <1
_diffrn_standards_interval_count 197
_diffrn_standards_number 3
_exptl_absorpt_coefficient_mu 0.45
_exptl_absorpt_correction_T_max 0.951
_exptl_absorpt_correction_T_min 0.922
_exptl_absorpt_correction_type '\y scans'
_exptl_crystal_colour orange
_exptl_crystal_density_diffrn 1.33
_exptl_crystal_description block
_exptl_crystal_F_000 1508
_exptl_crystal_size_max 0.40
_exptl_crystal_size_mid 0.36
_exptl_crystal_size_min 0.36
_refine_diff_density_max 0.24
_refine_diff_density_min -0.24
_refine_ls_extinction_coef 0.00164(14)
_refine_ls_extinction_method 'SHELXL93 (Shledrick, 1993)'
_refine_ls_goodness_of_fit_all 0.765
_refine_ls_goodness_of_fit_obs 1.001
_refine_ls_hydrogen_treatment 'H atoms: riding on parent C atom with U~iso~ = 0.08\%A^2^'
_refine_ls_matrix_type full
_refine_ls_number_parameters 758
_refine_ls_number_reflns 9477
_refine_ls_number_restraints 0
_refine_ls_restrained_S_all 2.060
_refine_ls_restrained_S_obs 1.001
_refine_ls_R_factor_all 0.0813
_refine_ls_R_factor_obs 0.0390
_refine_ls_shift/esd_max -0.146
_refine_ls_shift/esd_mean 0.004
_refine_ls_structure_factor_coef Fsqd
_refine_ls_weighting_details 'w = 1/[\s^2^(Fo^2^)+(0.0372P)^2^] where P=(Fo^2^+2Fc^2^)/3'
_refine_ls_weighting_scheme calc
_refine_ls_wR_factor_all 0.2229
_refine_ls_wR_factor_obs 0.0783
_reflns_number_observed 5119
_reflns_number_total 9502
_reflns_observed_criterion >2sigma(I)
_cod_data_source_file mu1169.cif
_cod_data_source_block default
_cod_depositor_comments
;
The following automatic conversions were performed:
'_symmetry_cell_setting' value 'Triclinic' changed to 'triclinic'
according to '/home/saulius/struct/CIF-dictionaries/cif_core.dic'
dictionary named 'cif_core.dic' version 2.4.1 from 2010-06-29.

Automatic conversion script
Id: cif_fix_enum 1527 2010-12-29 10:47:43Z saulius 

The following automatic conversions were performed:

'_symmetry_cell_setting' value 'Triclinic' changed to 'triclinic'
according to /home/saulius/struct/CIF-dictionaries/cif_core.dic
dictionary named 'cif_core.dic' version 2.4.1 from 2010-06-29.

Automatic conversion script
Id: cif_fix_values 1715 2011-07-08 13:25:40Z adriana 

The following automatic conversions were performed:

'_refine_ls_weighting_scheme' value 'calc w =
1/[\s^2^(Fo^2^)+(0.0372P)^2^] where P=(Fo^2^+2Fc^2^)/3' was changed
to 'calc'. New tag '_refine_ls_weighting_details' was created. The
value of the new tag was set to 'w = 1/[\s^2^(Fo^2^)+(0.0372P)^2^]
where P=(Fo^2^+2Fc^2^)/3'.

Automatic conversion script
Id: cif_fix_values 3143 2015-03-26 13:38:13Z robertas 
;
_cod_original_cell_volume 3638.8(12)
_cod_database_code 2004519

loop_
_symmetry_equiv_pos_as_xyz
'x, y, z'
'-x, -y, -z'

loop_
_atom_site_aniso_label
_atom_site_aniso_U_11
_atom_site_aniso_U_22
_atom_site_aniso_U_33
_atom_site_aniso_U_12
_atom_site_aniso_U_13
_atom_site_aniso_U_23
Cr1 0.0487(4) 0.0444(4) 0.0563(5) 0.0237(3) 0.0079(4) 0.0032(3)
Cr2 0.0436(4) 0.0444(4) 0.0652(5) 0.0138(3) -0.0097(4) 0.0085(3)
P1 0.0421(6) 0.0387(6) 0.0383(7) 0.0156(5) 0.0020(5) 0.0024(5)
P2 0.0427(6) 0.0398(6) 0.0349(6) 0.0171(5) 0.0013(5) 0.0032(5)
P3 0.0432(6) 0.0412(6) 0.0411(7) 0.0161(5) 0.0040(5) 0.0064(5)
P4 0.0424(6) 0.0441(6) 0.0375(7) 0.0163(5) 0.0019(5) 0.0076(5)
N1 0.052(2) 0.035(2) 0.039(2) 0.017(2) 0.005(2) 0.0024(14)
N2 0.058(2) 0.042(2) 0.040(2) 0.014(2) -0.001(2) 0.010(2)
O1 0.094(3) 0.046(2) 0.130(3) 0.025(2) 0.033(2) 0.010(2)
O2 0.121(3) 0.085(2) 0.079(3) 0.038(2) -0.029(2) 0.003(2)
O3 0.098(3) 0.158(4) 0.140(4) 0.093(3) 0.060(3) 0.055(3)
O4 0.091(3) 0.091(2) 0.063(2) 0.044(2) -0.021(2) -0.020(2)
O5 0.083(2) 0.094(2) 0.097(3) 0.057(2) 0.036(2) 0.012(2)
O6 0.104(3) 0.044(2) 0.165(4) 0.008(2) -0.042(2) 0.023(2)
O7 0.105(3) 0.107(3) 0.067(3) 0.050(2) -0.010(2) -0.026(2)
O8 0.054(2) 0.071(2) 0.076(2) 0.032(2) -0.015(2) -0.001(2)
O9 0.102(3) 0.109(3) 0.075(3) 0.047(2) 0.025(2) 0.033(2)
O10 0.049(2) 0.151(3) 0.122(3) 0.038(2) -0.011(2) 0.052(2)
C1 0.061(3) 0.049(3) 0.073(3) 0.028(2) 0.019(2) 0.005(2)
C2 0.060(3) 0.051(3) 0.070(4) 0.020(2) 0.001(3) 0.005(3)
C3 0.067(3) 0.081(3) 0.074(4) 0.047(3) 0.017(3) 0.029(3)
C4 0.050(3) 0.047(3) 0.061(3) 0.022(2) 0.002(2) -0.012(2)
C5 0.064(3) 0.054(3) 0.056(3) 0.033(2) 0.005(3) 0.000(2)
C6 0.064(3) 0.057(3) 0.090(4) 0.015(3) -0.027(3) 0.005(3)
C7 0.061(3) 0.058(3) 0.064(4) 0.029(2) -0.020(3) -0.010(3)
C8 0.058(3) 0.043(2) 0.045(3) 0.023(2) -0.002(2) 0.004(2)
C9 0.057(3) 0.070(3) 0.067(4) 0.029(2) 0.008(3) 0.024(3)
C10 0.048(3) 0.075(3) 0.071(3) 0.016(3) -0.001(3) 0.029(3)
C11 0.058(3) 0.054(3) 0.059(3) 0.016(2) 0.008(2) -0.004(2)
C12 0.071(3) 0.062(3) 0.081(4) 0.019(3) -0.004(3) -0.026(3)
C13 0.055(3) 0.048(3) 0.122(5) 0.015(2) -0.012(3) -0.021(3)
C14 0.050(3) 0.051(3) 0.112(5) 0.007(2) 0.019(3) 0.004(3)
C15 0.061(3) 0.055(3) 0.064(3) 0.017(2) 0.015(3) 0.003(2)
C16 0.043(2) 0.043(2) 0.051(3) 0.020(2) 0.003(2) 0.005(2)
C21 0.051(3) 0.078(3) 0.054(3) 0.031(3) 0.002(2) 0.015(2)
C22 0.064(3) 0.128(5) 0.064(4) 0.051(3) -0.003(3) 0.006(3)
C23 0.106(5) 0.119(4) 0.062(4) 0.082(4) -0.010(3) 0.002(3)
C24 0.124(5) 0.076(4) 0.086(4) 0.054(4) -0.018(4) 0.013(3)
C25 0.076(3) 0.064(3) 0.071(3) 0.031(3) -0.010(3) 0.015(3)
C26 0.054(3) 0.045(2) 0.035(2) 0.026(2) 0.003(2) 0.001(2)
C31 0.059(3) 0.065(3) 0.045(3) 0.028(2) 0.002(2) 0.003(2)
C32 0.079(4) 0.068(3) 0.046(3) 0.026(3) 0.011(3) -0.003(2)
C33 0.076(4) 0.052(3) 0.070(4) 0.025(3) 0.035(3) 0.010(3)
C34 0.064(3) 0.065(3) 0.069(3) 0.038(2) 0.019(3) 0.016(3)
C35 0.054(3) 0.061(3) 0.053(3) 0.029(2) 0.011(2) 0.011(2)
C36 0.041(2) 0.036(2) 0.040(3) 0.014(2) 0.008(2) 0.008(2)
C41 0.086(4) 0.078(3) 0.057(3) 0.011(3) -0.017(3) 0.025(3)
C42 0.122(5) 0.113(5) 0.070(4) 0.039(4) -0.013(3) 0.042(3)
C43 0.103(4) 0.133(5) 0.042(3) 0.071(4) -0.016(3) 0.002(3)
C44 0.089(4) 0.106(4) 0.062(4) 0.041(3) -0.032(3) -0.015(3)
C45 0.065(3) 0.069(3) 0.057(3) 0.020(3) -0.015(3) 0.004(2)
C46 0.047(3) 0.057(3) 0.033(2) 0.025(2) 0.002(2) 0.003(2)
C51 0.055(3) 0.046(2) 0.040(3) 0.023(2) -0.001(2) 0.000(2)
C52 0.082(3) 0.053(3) 0.050(3) 0.032(3) 0.001(2) -0.004(2)
C53 0.083(4) 0.054(3) 0.063(4) 0.035(3) 0.023(3) 0.003(2)
C54 0.066(3) 0.068(3) 0.069(3) 0.045(2) 0.016(3) 0.013(3)
C55 0.059(3) 0.057(3) 0.050(3) 0.031(2) 0.004(2) 0.008(2)
C56 0.041(2) 0.039(2) 0.036(3) 0.016(2) 0.003(2) 0.004(2)
C61 0.049(3) 0.050(3) 0.068(3) 0.013(2) -0.002(2) -0.003(2)
C62 0.046(3) 0.069(3) 0.085(4) 0.012(3) -0.009(3) 0.001(3)
C63 0.044(3) 0.087(4) 0.095(4) 0.025(3) 0.003(3) 0.019(3)
C64 0.063(3) 0.081(4) 0.117(5) 0.038(3) 0.024(3) -0.004(3)
C65 0.049(3) 0.062(3) 0.094(4) 0.021(2) 0.014(3) -0.013(3)
C66 0.044(2) 0.042(2) 0.037(2) 0.020(2) 0.003(2) 0.010(2)
C71 0.064(3) 0.065(3) 0.048(3) 0.033(2) 0.001(2) 0.006(2)
C72 0.066(3) 0.087(3) 0.067(3) 0.047(3) 0.007(3) 0.002(3)
C73 0.051(3) 0.076(3) 0.071(4) 0.018(3) 0.017(3) -0.010(3)
C74 0.070(3) 0.056(3) 0.058(3) 0.014(2) 0.019(3) 0.012(2)
C75 0.054(3) 0.045(2) 0.056(3) 0.015(2) 0.013(2) 0.009(2)
C76 0.042(2) 0.032(2) 0.042(3) 0.011(2) -0.003(2) 0.001(2)
C81 0.060(3) 0.052(3) 0.057(3) 0.027(2) -0.002(2) 0.001(2)
C82 0.085(4) 0.052(3) 0.083(4) 0.041(3) 0.006(3) 0.010(3)
C83 0.090(4) 0.051(3) 0.072(4) 0.034(3) 0.010(3) -0.005(3)
C84 0.097(4) 0.063(3) 0.050(3) 0.038(3) -0.007(3) -0.012(2)
C85 0.076(3) 0.053(3) 0.051(3) 0.032(2) 0.002(2) 0.002(2)
C86 0.048(3) 0.047(2) 0.039(3) 0.022(2) 0.011(2) 0.006(2)
C91 0.049(3) 0.048(3) 0.056(3) 0.013(2) -0.005(2) 0.010(2)
C92 0.072(3) 0.066(3) 0.063(3) 0.007(3) -0.020(3) 0.018(2)
C93 0.053(4) 0.083(4) 0.122(5) 0.003(3) -0.030(4) 0.038(4)
C94 0.037(3) 0.099(4) 0.139(6) 0.025(3) 0.010(3) 0.041(4)
C95 0.051(3) 0.071(3) 0.089(4) 0.022(3) 0.013(3) 0.018(3)
C96 0.035(2) 0.042(2) 0.056(3) 0.014(2) 0.004(2) 0.018(2)
C101 0.042(3) 0.055(3) 0.046(3) 0.014(2) 0.005(2) 0.009(2)
C102 0.036(3) 0.066(3) 0.062(3) 0.011(2) -0.001(2) 0.010(2)
C103 0.055(3) 0.059(3) 0.057(3) 0.009(2) -0.013(3) 0.005(2)
C104 0.067(3) 0.064(3) 0.051(3) 0.028(2) 0.002(2) -0.009(2)
C105 0.040(2) 0.054(3) 0.058(3) 0.018(2) 0.002(2) 0.002(2)
C106 0.039(2) 0.039(2) 0.039(2) 0.017(2) -0.003(2) 0.006(2)
C111 0.063(3) 0.069(3) 0.050(3) 0.023(2) 0.016(2) 0.015(2)
C112 0.070(3) 0.093(4) 0.062(4) 0.029(3) 0.020(3) 0.023(3)
C113 0.072(4) 0.129(5) 0.049(3) 0.057(4) 0.009(3) 0.009(3)
C114 0.080(4) 0.095(4) 0.058(3) 0.055(3) -0.008(3) -0.011(3)
C115 0.065(3) 0.074(3) 0.044(3) 0.040(2) 0.004(2) 0.003(2)
C116 0.043(2) 0.057(3) 0.038(3) 0.023(2) -0.001(2) 0.006(2)
C121 0.053(3) 0.056(3) 0.117(4) 0.018(2) -0.016(3) 0.031(3)
C122 0.077(4) 0.069(3) 0.156(6) 0.031(3) -0.004(4) 0.057(4)
C123 0.047(3) 0.123(4) 0.090(4) 0.036(3) 0.011(3) 0.063(4)
C124 0.050(3) 0.103(4) 0.078(4) 0.029(3) -0.010(3) 0.005(3)
C125 0.051(3) 0.068(3) 0.068(3) 0.024(3) -0.006(2) -0.005(2)
C126 0.035(2) 0.058(3) 0.038(3) 0.014(2) 0.009(2) 0.016(2)

loop_
_atom_site_label
_atom_site_occupancy
_atom_site_fract_x
_atom_site_fract_y
_atom_site_fract_z
_atom_site_U_iso_or_equiv
_atom_site_thermal_displace_type
_atom_site_calc_flag
_atom_site_refinement_flags
_atom_site_type_symbol
Cr1 1 .02806(5) .12175(4) .74413(3) .0485(2) Uani d . Cr
Cr2 1 -.07579(5) -.09477(4) .74480(3) .0524(2) Uani d . Cr
P1 1 .31262(8) .58486(7) .57906(5) .0402(3) Uani d . P
P2 1 .41604(8) .75646(7) .50157(5) .0392(3) Uani d . P
P3 1 .27800(8) .56946(7) .07307(5) .0422(3) Uani d . P
P4 1 .33883(8) .73305(7) -.00873(5) .0417(3) Uani d . P
N1 1 .3606(2) .6490(2) .52138(14) .0423(8) Uani d . N
N2 1 .2776(2) .6272(2) .01286(14) .0485(9) Uani d . N
O1 1 .1507(3) .3347(2) .7386(2) .0912(11) Uani d . O
O2 1 -.0954(3) .0951(2) .6142(2) .0973(12) Uani d . O
O3 1 -0.1798(3) .1179(3) .8132(2) .1164(14) Uani d . O
O4 1 .1306(3) .1138(2) .8741(2) .0808(10) Uani d . O
O5 1 .2299(3) .1024(2) .6816(2) .0843(10) Uani d . O
O6 1 -0.1560(3) -0.3070(2) .7532(2) .1113(14) Uani d . O
O7 1 -.0022(3) -.0968(2) .6051(2) .0931(12) Uani d . O
O8 1 .1640(2) -.0596(2) .78714(14) .0652(9) Uani d . O
O9 1 -0.1394(3) -.0623(2) .8826(2) .0923(12) Uani d . O
O10 1 -0.2983(3) -.0943(3) .6981(2) .1064(13) Uani d . O
C1 1 .0996(4) .2505(3) .7416(2) .0594(12) Uani d . C
C2 1 -.0500(4) .1014(3) .6637(2) .0615(13) Uani d . C
C3 1 -0.1009(4) .1182(3) .7863(2) .0672(13) Uani d . C
C4 1 .0904(3) .1165(3) .8241(2) .0530(12) Uani d . C
C5 1 .1490(4) .1059(3) .7039(2) .0558(12) Uani d . C
C6 1 -0.1264(4) -0.2233(3) .7498(2) .0735(15) Uani d . C
C7 1 -.0307(4) -.0952(3) .6585(2) .0603(13) Uani d . C
C8 1 .0726(4) -.0711(3) .7715(2) .0479(11) Uani d . C
C9 1 -0.1137(4) -.0725(3) .8305(3) .0630(13) Uani d . C
C10 1 -0.2122(4) -.0928(3) .7158(2) .0667(13) Uani d . C
C11 1 .2086(2) .4366(2) .48327(12) .0601(12) Uani d G C
C12 1 .1266(3) .3467(2) .45820(12) .0757(15) Uani d G C
C13 1 .0395(2) .2914(2) .4972(2) .079(2) Uani d G C
C14 1 .0344(2) .3259(2) .5612(2) .0760(15) Uani d G C
C15 1 .1165(2) .4158(2) .58628(11) .0623(12) Uani d G C
C16 1 .2036(2) .47112(14) .54731(13) .0449(10) Uani d G C
H11 1 .2691(3) .4750(3) .4562(2) .080 Uiso calc G H
H12 1 .1301(4) .3228(3) .41373(13) .080 Uiso d G H
H13 1 -.0175(3) .2290(2) .4798(2) .080 Uiso d G H
H14 1 -.0261(3) .2875(3) .5883(2) .080 Uiso d G H
H15 1 .1129(4) .4397(3) .63073(12) .080 Uiso d G H
C21 1 .5350(2) .6284(2) .61534(13) .0588(12) Uani d G C
C22 1 .6209(2) .6147(2) .6484(2) .0821(15) Uani d G C
C23 1 .5934(3) .5347(3) .68414(15) .084(2) Uani d G C
C24 1 .4800(4) .4684(2) .68692(14) .091(2) Uani d G C
C25 1 .3941(2) .4820(2) .65391(14) .0691(13) Uani d G C
C26 1 .4216(2) .5620(2) .61812(13) .0430(10) Uani d G C
H21 1 .5541(4) .6839(2) .5905(2) .080 Uiso calc G H
H22 1 .6996(2) .6608(3) .6464(2) .080 Uiso d G H
H23 1 .6530(4) .5253(4) .7071(2) .080 Uiso d G H
H24 1 .4609(5) .4128(3) .7117(2) .080 Uiso d G H
H25 1 .3154(3) .4360(2) .6558(2) .080 Uiso d G H
C31 1 .2902(2) .6516(2) .70571(14) .0557(11) Uani d G C
C32 1 .2451(3) .6963(2) .75208(10) .0664(13) Uani d G C
C33 1 .1600(3) .7245(2) .73382(15) .0663(14) Uani d G C
C34 1 .1200(2) .7079(2) .6692(2) .0614(12) Uani d G C
C35 1 .1651(2) .6632(2) .62281(11) .0540(11) Uani d G C
C36 1 .2502(2) .6350(2) .64107(12) .0394(10) Uani d G C
H31 1 .3492(3) .6320(3) .7184(2) .080 Uiso calc G H
H32 1 .2728(4) .7078(3) .79695(11) .080 Uiso d G H
H33 1 .1287(4) .7555(2) .7660(2) .080 Uiso d G H
H34 1 .0610(3) .7275(3) .6565(2) .080 Uiso d G H
H35 1 .1374(3) .6516(3) .57794(12) .080 Uiso d G H
C41 1 .3952(2) .8419(2) .3921(2) .080(2) Uani d G C
C42 1 .3425(3) .8439(2) .33347(15) .103(2) Uani d G C
C43 1 .2465(3) .7630(3) .30850(12) .086(2) Uani d G C
C44 1 .2033(2) .6802(2) .3421(2) .087(2) Uani d G C
C45 1 .2559(2) .6781(2) .40068(15) .0665(13) Uani d G C
C46 1 .3519(2) .7590(2) .42566(11) .0441(10) Uani d G C
H41 1 .4618(3) .8980(2) .4094(2) .080 Uiso calc G H
H42 1 .3725(5) .9014(3) .3101(2) .080 Uiso d G H
H43 1 .2100(4) .7645(4) .26783(14) .080 Uiso d G H
H44 1 .1367(3) .6241(3) .3248(2) .080 Uiso d G H
H45 1 .2259(4) .6206(2) .4240(2) .080 Uiso d G H
C51 1 .4484(2) .8562(2) .62124(13) .0464(10) Uani d G C
C52 1 .4248(2) .9123(2) .67075(10) .0606(12) Uani d G C
C53 1 .3485(2) .9530(2) .65877(13) .0643(13) Uani d G C
C54 1 .2957(2) .9375(2) .5973(2) .0615(12) Uani d G C
C55 1 .3193(2) .8814(2) .54778(11) .0528(11) Uani d G C
C56 1 .3956(2) .8407(2) .55975(11) .0388(9) Uani d G C
H51 1 .5014(3) .8279(2) .6296(2) .080 Uiso calc G H
H52 1 .4614(3) .9230(3) .71343(11) .080 Uiso d G H
H53 1 .3321(4) .9920(2) .6931(2) .080 Uiso d G H
H54 1 .2427(3) .9658(3) .5890(2) .080 Uiso d G H
H55 1 .2826(3) .8707(3) .50509(13) .080 Uiso d G H
C61 1 .6477(2) .8829(2) .51810(12) .0587(12) Uani d G C
C62 1 .7632(2) .9077(2) .50838(14) .0713(14) Uani d G C
C63 1 .7967(2) .8448(2) .4703(2) .0750(14) Uani d G C
C64 1 .7147(3) .7572(2) .44193(14) .085(2) Uani d G C
C65 1 .5992(2) .7324(2) .45164(13) .0703(14) Uani d G C
C66 1 .5657(2) .7952(2) .48973(13) .0399(9) Uani d G C
H61 1 .6245(4) .9265(2) .5446(2) .080 Uiso calc G H
H62 1 .8202(3) .9685(2) .5281(2) .080 Uiso d G H
H63 1 .8769(2) .8620(3) .4636(2) .080 Uiso d G H
H64 1 .7380(4) .7136(3) .4155(2) .080 Uiso d G H
H65 1 .5423(3) .6716(2) .4320(2) .080 Uiso d G H
C71 1 .0995(2) .6117(2) .11647(12) .0572(12) Uani d G C
C72 1 .0100(2) .6021(2) .1573(2) .0686(13) Uani d G C
C73 1 -.0136(2) .5413(2) .20745(14) .0697(14) Uani d G C
C74 1 .0523(3) .4901(2) .21681(11) .0647(13) Uani d G C
C75 1 .1419(2) .4997(2) .17599(13) .0532(11) Uani d G C
C76 1 .1654(2) .5605(2) .12582(11) .0403(10) Uani d G C
H71 1 .1158(4) .6539(2) .08164(15) .080 Uiso calc G H
H72 1 -.0358(3) .6377(3) .1508(2) .080 Uiso d G H
H73 1 -.0758(3) .5347(3) .2358(2) .080 Uiso d G H
H74 1 .0360(4) .4479(2) .25165(14) .080 Uiso d G H
H75 1 .1877(3) .4641(2) .1825(2) .080 Uiso d G H
C81 1 .2865(2) .3915(2) .08107(11) .0554(11) Uani d G C
C82 1 .2556(2) .2943(2) .06049(15) .0688(13) Uani d G C
C83 1 .1898(3) .25353(14) .0032(2) .0699(14) Uani d G C
C84 1 .1548(2) .3100(2) -.03347(11) .0693(13) Uani d G C
C85 1 .1857(2) .4073(2) -.01289(12) .0585(12) Uani d G C
C86 1 .2516(2) .44801(14) .04438(13) .0436(10) Uani d G C
H81 1 .3323(3) .4198(3) .12082(14) .080 Uiso calc G H
H82 1 .2799(4) .2550(3) .0860(2) .080 Uiso d G H
H83 1 .1683(4) .1860(2) -.0110(2) .080 Uiso d G H
H84 1 .1091(3) .2818(3) -.07321(14) .080 Uiso d G H
H85 1 .1615(3) .4465(3) -.0384(2) .080 Uiso d G H
C91 1 .4146(2) .6756(2) .18045(14) .0534(11) Uani d G C
C92 1 .5181(3) .7205(2) .21603(12) .0733(14) Uani d G C
C93 1 .6143(2) .7095(2) .1935(2) .093(2) Uani d G C
C94 1 .6070(2) .6535(2) .1354(2) .091(2) Uani d G C
C95 1 .5036(3) .6086(2) .09978(13) .0712(14) Uani d G C
C96 1 .4074(2) .6197(2) .12233(13) .0444(10) Uani d G C
H91 1 .3479(3) .6833(3) .1961(2) .080 Uiso calc G H
H92 1 .5231(5) .7594(3) .25640(14) .080 Uiso d G H
H93 1 .6861(3) .7406(3) .2182(2) .080 Uiso d G H
H94 1 .6738(3) .6458(3) .1197(3) .080 Uiso d G H
H95 1 .4985(4) .5697(3) .0594(2) .080 Uiso d G H
C101 1 .5451(2) .8452(2) .05723(12) .0496(11) Uani d G C
C102 1 .6124(2) .9091(2) .10836(14) .0581(12) Uani d G C
C103 1 .5629(2) .9486(2) .15553(11) .0619(13) Uani d G C
C104 1 .4460(2) .9242(2) .15159(11) .0608(12) Uani d G C
C105 1 .3787(2) .8604(2) .10047(13) .0513(11) Uani d G C
C106 1 .4282(2) .8209(2) .05329(11) .0386(9) Uani d G C
H101 1 .5795(3) .8178(3) .0245(2) .080 Uiso calc G H
H102 1 .6936(2) .9259(3) .1111(2) .080 Uiso d G H
H103 1 .6096(3) .9929(2) .19103(15) .080 Uiso d G H
H104 1 .4116(4) .9516(3) .1843(2) .080 Uiso d G H
H105 1 .2975(2) .8435(3) .0977(2) .080 Uiso d G H
C111 1 .4911(2) .8193(2) -0.10363(14) .0615(12) Uani d G C
C112 1 .5540(2) .8178(2) -0.15830(14) .0759(14) Uani d G C
C113 1 .5498(2) .7301(3) -0.18658(11) .0780(15) Uani d G C
C114 1 .4826(3) .6439(2) -0.16020(15) .0720(14) Uani d G C
C115 1 .4197(2) .6454(2) -0.10553(14) .0576(12) Uani d G C
C116 1 .4239(2) .7330(2) -.07725(11) .0452(10) Uani d G C
H111 1 .4941(4) .8801(2) -.0840(2) .080 Uiso calc G H
H112 1 .6007(3) .8776(3) -0.1766(2) .080 Uiso d G H
H113 1 .5935(3) .7291(4) -0.22453(14) .080 Uiso d G H
H114 1 .4797(4) .5830(3) -0.1798(2) .080 Uiso d G H
H115 1 .3730(3) .5855(2) -.0872(2) .080 Uiso d G H
C121 1 .2485(2) .8666(2) -.02806(14) .0758(15) Uani d G C
C122 1 .1645(3) .8927(2) -.0513(2) .098(2) Uani d G C
C123 1 .0651(2) .8224(3) -.08210(15) .083(2) Uani d G C
C124 1 .0496(2) .7260(2) -.08973(14) .0781(15) Uani d G C
C125 1 .1335(2) .6999(2) -.06653(14) .0636(12) Uani d G C
C126 1 .2330(2) .7702(2) -.03570(13) .0450(10) Uani d G C
H121 1 .3175(3) .9155(2) -.0067(2) .080 Uiso calc G H
H122 1 .1753(4) .9597(2) -.0460(2) .080 Uiso d G H
H123 1 .0068(3) .8405(4) -.0982(2) .080 Uiso d G H
H124 1 -.0195(2) .6771(3) -0.1112(2) .080 Uiso d G H
H125 1 .1227(4) .6329(2) -.0718(2) .080 Uiso d G H

loop_
_atom_type_symbol
_atom_type_description
_atom_type_scat_dispersion_real
_atom_type_scat_dispersion_imag
_atom_type_scat_source
C C 0.0033 0.0016 'International Tables Vol C Tables 4.2.6.8 and 6.1.1.4'
H H 0.0000 0.0000 'International Tables Vol C Tables 4.2.6.8 and 6.1.1.4'
N N 0.0061 0.0033 'International Tables Vol C Tables 4.2.6.8 and 6.1.1.4'
O O 0.0106 0.0060 'International Tables Vol C Tables 4.2.6.8 and 6.1.1.4'
Cr Cr 0.3209 0.6236 'International Tables Vol C Tables 4.2.6.8 and 6.1.1.4'
P P 0.1023 0.0942 'International Tables Vol C Tables 4.2.6.8 and 6.1.1.4'

loop_
_geom_angle_atom_site_label_1
_geom_angle_atom_site_label_2
_geom_angle_atom_site_label_3
_geom_angle
_geom_angle_publ_flag
C1 Cr1 C4 96.7(2) yes
C1 Cr1 C3 97.7(2) yes
C4 Cr1 C3 88.6(2) yes
C1 Cr1 C5 90.7(2) yes
C4 Cr1 C5 89.0(2) yes
C3 Cr1 C5 171.5(2) yes
C1 Cr1 C2 94.2(2) yes
C4 Cr1 C2 169.0(2) yes
C3 Cr1 C2 89.7(2) yes
C5 Cr1 C2 91.1(2) yes
C1 Cr1 Cr2 175.76(13) yes
C4 Cr1 Cr2 82.68(12) yes
C3 Cr1 Cr2 86.51(14) yes
C5 Cr1 Cr2 85.06(12) yes
C2 Cr1 Cr2 86.38(13) yes
C6 Cr2 C8 92.8(2) yes
C6 Cr2 C10 98.4(2) yes
C8 Cr2 C10 168.8(2) yes
C6 Cr2 C7 96.1(2) yes
C8 Cr2 C7 88.3(2) yes
C10 Cr2 C7 89.5(2) yes
C6 Cr2 C9 93.3(2) yes
C8 Cr2 C9 91.7(2) yes
C10 Cr2 C9 88.7(2) yes
C7 Cr2 C9 170.6(2) yes
C6 Cr2 Cr1 174.59(14) yes
C8 Cr2 Cr1 82.04(12) yes
C10 Cr2 Cr1 86.86(13) yes
C7 Cr2 Cr1 85.28(13) yes
C9 Cr2 Cr1 85.41(14) yes
N1 P1 C26 111.2(2) yes
N1 P1 C16 108.43(15) yes
C26 P1 C16 108.11(13) yes
N1 P1 C36 114.68(14) yes
C26 P1 C36 107.07(14) yes
C16 P1 C36 107.12(13) yes
N1 P2 C46 108.0(2) yes
N1 P2 C56 113.05(14) yes
C46 P2 C56 108.49(14) yes
N1 P2 C66 110.97(15) yes
C46 P2 C66 107.12(13) yes
C56 P2 C66 108.97(13) yes
N2 P3 C76 111.4(2) yes
N2 P3 C86 108.90(15) yes
C76 P3 C86 105.98(12) yes
N2 P3 C96 115.05(14) yes
C76 P3 C96 106.71(14) yes
C86 P3 C96 108.33(14) yes
N2 P4 C126 108.8(2) yes
N2 P4 C106 114.55(14) yes
C126 P4 C106 108.88(14) yes
N2 P4 C116 109.6(2) yes
C126 P4 C116 106.45(13) yes
C106 P4 C116 108.27(13) yes
P1 N1 P2 144.5(2) yes
P4 N2 P3 138.9(2) yes
O1 C1 Cr1 176.9(4) yes
O2 C2 Cr1 175.6(4) yes
O3 C3 Cr1 178.6(4) yes
O4 C4 Cr1 179.3(3) yes
O5 C5 Cr1 174.8(4) yes
O6 C6 Cr2 177.8(4) yes
O7 C7 Cr2 178.8(4) yes
O8 C8 Cr2 177.6(4) yes
O9 C9 Cr2 177.6(4) yes
O10 C10 Cr2 178.0(4) yes
C12 C11 C16 120.0 ?
C11 C12 C13 120.0 ?
C14 C13 C12 120.0 ?
C15 C14 C13 120.0 ?
C14 C15 C16 120.0 ?
C15 C16 C11 120.0 ?
C15 C16 P1 120.9(2) ?
C11 C16 P1 119.1(2) ?
C22 C21 C26 120.0 ?
C21 C22 C23 120.0 ?
C22 C23 C24 120.0 ?
C25 C24 C23 120.0 ?
C24 C25 C26 120.0 ?
C25 C26 C21 120.0 ?
C25 C26 P1 120.9(2) ?
C21 C26 P1 119.0(2) ?
C32 C31 C36 120.0 ?
C33 C32 C31 120.0 ?
C34 C33 C32 120.0 ?
C33 C34 C35 120.0 ?
C36 C35 C34 120.0 ?
C35 C36 C31 120.0 ?
C35 C36 P1 118.6(2) ?
C31 C36 P1 121.2(2) ?
C42 C41 C46 120.0 ?
C41 C42 C43 120.0 ?
C44 C43 C42 120.0 ?
C43 C44 C45 120.0 ?
C44 C45 C46 120.0 ?
C45 C46 C41 120.0 ?
C45 C46 P2 119.5(2) ?
C41 C46 P2 120.5(2) ?
C52 C51 C56 120.0 ?
C51 C52 C53 120.0 ?
C54 C53 C52 120.0 ?
C55 C54 C53 120.0 ?
C54 C55 C56 120.0 ?
C55 C56 C51 120.0 ?
C55 C56 P2 121.9(2) ?
C51 C56 P2 117.6(2) ?
C62 C61 C66 120.0 ?
C63 C62 C61 120.0 ?
C62 C63 C64 120.0 ?
C65 C64 C63 120.0 ?
C64 C65 C66 120.0 ?
C65 C66 C61 120.0 ?
C65 C66 P2 117.2(2) ?
C61 C66 P2 122.8(2) ?
C72 C71 C76 120.0 ?
C71 C72 C73 120.0 ?
C74 C73 C72 120.0 ?
C73 C74 C75 120.0 ?
C74 C75 C76 120.0 ?
C75 C76 C71 120.0 ?
C75 C76 P3 119.3(2) ?
C71 C76 P3 120.7(2) ?
C82 C81 C86 120.0 ?
C83 C82 C81 120.0 ?
C84 C83 C82 120.0 ?
C83 C84 C85 120.0 ?
C86 C85 C84 120.0 ?
C85 C86 C81 120.0 ?
C85 C86 P3 118.6(2) ?
C81 C86 P3 121.2(2) ?
C92 C91 C96 120.0 ?
C93 C92 C91 120.0 ?
C92 C93 C94 120.0 ?
C95 C94 C93 120.0 ?
C94 C95 C96 120.0 ?
C95 C96 C91 120.0 ?
C95 C96 P3 119.5(2) ?
C91 C96 P3 120.3(2) ?
C102 C101 C106 120.0 ?
C101 C102 C103 120.0 ?
C104 C103 C102 120.0 ?
C105 C104 C103 120.0 ?
C104 C105 C106 120.0 ?
C105 C106 C101 120.0 ?
C105 C106 P4 119.2(2) ?
C101 C106 P4 120.7(2) ?
C112 C111 C116 120.0 ?
C111 C112 C113 120.0 ?
C114 C113 C112 120.0 ?
C115 C114 C113 120.0 ?
C114 C115 C116 120.0 ?
C115 C116 C111 120.0 ?
C115 C116 P4 119.3(2) ?
C111 C116 P4 120.6(2) ?
C122 C121 C126 120.0 ?
C123 C122 C121 120.0 ?
C122 C123 C124 120.0 ?
C123 C124 C125 120.0 ?
C126 C125 C124 120.0 ?
C125 C126 C121 120.0 ?
C125 C126 P4 118.0(2) ?
C121 C126 P4 122.0(2) ?

loop_
_geom_bond_atom_site_label_1
_geom_bond_atom_site_label_2
_geom_bond_distance
_geom_bond_publ_flag
Cr1 C1 1.789(4) yes
Cr1 C4 1.850(5) yes
Cr1 C3 1.854(5) yes
Cr1 C5 1.855(5) yes
Cr1 C2 1.869(5) yes
Cr1 Cr2 2.9947(11) yes
Cr2 C6 1.796(5) yes
Cr2 C8 1.860(5) yes
Cr2 C10 1.863(5) yes
Cr2 C7 1.868(5) yes
Cr2 C9 1.871(5) yes
P1 N1 1.558(3) yes
P1 C26 1.781(2) yes
P1 C16 1.784(2) yes
P1 C36 1.790(2) yes
P2 N1 1.575(3) yes
P2 C46 1.775(2) yes
P2 C56 1.782(2) yes
P2 C66 1.785(2) yes
P3 N2 1.575(3) yes
P3 C76 1.775(2) yes
P3 C86 1.782(2) yes
P3 C96 1.786(2) yes
P4 N2 1.571(3) yes
P4 C126 1.778(2) yes
P4 C106 1.783(2) yes
P4 C116 1.785(2) yes
O1 C1 1.178(4) yes
O2 C2 1.151(5) yes
O3 C3 1.154(5) yes
O4 C4 1.162(4) yes
O5 C5 1.155(4) yes
O6 C6 1.176(4) yes
O7 C7 1.160(5) yes
O8 C8 1.155(4) yes
O9 C9 1.139(5) yes
O10 C10 1.155(5) yes
C11 C12 1.39 ?
C11 C16 1.39 ?
C12 C13 1.39 ?
C13 C14 1.39 ?
C14 C15 1.39 ?
C15 C16 1.39 ?
C21 C22 1.39 ?
C21 C26 1.39 ?
C22 C23 1.39 ?
C23 C24 1.39 ?
C24 C25 1.39 ?
C25 C26 1.39 ?
C31 C32 1.39 ?
C31 C36 1.39 ?
C32 C33 1.39 ?
C33 C34 1.39 ?
C34 C35 1.39 ?
C35 C36 1.39 ?
C41 C42 1.39 ?
C41 C46 1.39 ?
C42 C43 1.39 ?
C43 C44 1.39 ?
C44 C45 1.39 ?
C45 C46 1.39 ?
C51 C52 1.39 ?
C51 C56 1.39 ?
C52 C53 1.39 ?
C53 C54 1.39 ?
C54 C55 1.39 ?
C55 C56 1.39 ?
C61 C62 1.39 ?
C61 C66 1.39 ?
C62 C63 1.39 ?
C63 C64 1.39 ?
C64 C65 1.39 ?
C65 C66 1.39 ?
C71 C72 1.39 ?
C71 C76 1.39 ?
C72 C73 1.39 ?
C73 C74 1.39 ?
C74 C75 1.39 ?
C75 C76 1.39 ?
C81 C82 1.39 ?
C81 C86 1.39 ?
C82 C83 1.39 ?
C83 C84 1.39 ?
C84 C85 1.39 ?
C85 C86 1.39 ?
C91 C92 1.39 ?
C91 C96 1.39 ?
C92 C93 1.39 ?
C93 C94 1.39 ?
C94 C95 1.39 ?
C95 C96 1.39 ?
C101 C102 1.39 ?
C101 C106 1.39 ?
C102 C103 1.39 ?
C103 C104 1.39 ?
C104 C105 1.39 ?
C105 C106 1.39 ?
C111 C112 1.39 ?
C111 C116 1.39 ?
C112 C113 1.39 ?
C113 C114 1.39 ?
C114 C115 1.39 ?
C115 C116 1.39 ?
C121 C122 1.39 ?
C121 C126 1.39 ?
C122 C123 1.39 ?
C123 C124 1.39 ?
C124 C125 1.39 ?
C125 C126 1.39 ?
